data_7715234
loop_
_publ_author_name
'Jiao, Yushu'
'Sanz, Sergio'
'Kol&#xe1;&#x10d;n&#xe1;, Lucie'
'van Leusen, Jan'
'Izarova, Natalya V.'
'Sarwar, Sidra'
'Ludv&#xed;k, Ji&#x159;&#xed;'
'K&#xf6;gerler, Paul'

_publ_section_title
;
 Coordination-triggered redox activity of early and late lanthanide
 calix[4]arene complexes.
;
_journal_issue 11
_journal_name_full 'Dalton transactions (Cambridge, England : 2003)'
_journal_page_first 4930
_journal_page_last 4936
_journal_paper_doi 10.1039/d3dt03828a
_journal_volume 53
_journal_year 2024
_chemical_formula_sum 'C74 H111 N2 Nd O8'
_chemical_formula_weight 1300.88
_chemical_name_systematic (N(nBu)4)2[NdIIIL(acac)2]
_space_group_crystal_system monoclinic
_space_group_IT_number 15
_space_group_name_Hall '-C 2yc'
_space_group_name_H-M_alt 'C 1 2/c 1'
_atom_sites_solution_hydrogens geom
_audit_creation_method SHELXL-2018/3
_audit_update_record
;
2023-10-05 deposited with the CCDC.	2024-02-23 downloaded from the CCDC.
;
_cell_angle_alpha 90
_cell_angle_beta 120.26(3)
_cell_angle_gamma 90
_cell_formula_units_Z 4
_cell_length_a 23.771(5)
_cell_length_b 16.145(3)
_cell_length_c 21.069(4)
_cell_measurement_reflns_used 2833
_cell_measurement_temperature 100(2)
_cell_measurement_theta_max 18.76
_cell_measurement_theta_min 1.70
_cell_volume 6984(3)
_computing_cell_refinement
;
X-Area Recipe 1.36.0.0 (STOE, 2020)
;
_computing_data_collection
;
X-Area Pilatus3_SV 1.31.170.0 (STOE, 2020)
;
_computing_data_reduction
;
X-Area Integrate 1.78.3.0 (STOE, 2020)
X-Area LANA 1.83.8.0 (STOE, 2020)
;
_computing_molecular_graphics 'Diamond 4'
_computing_publication_material
;
STOE & Cie GmbH, X-Area, software package for collecting single-crystal or
multi-domain crystal data on STOE area-detector diffractometers, for image 
processing, for the correction and scaling of reflection intensities and 
for outlier rejection, version 1.90, Darmstadt 2020
;
_computing_structure_refinement 'SHELXL-2018/3 (Sheldrick, 2018)'
_computing_structure_solution 'SHELXT 2018/2 (Sheldrick, 2018)'
_diffrn_ambient_temperature 100(2)
_diffrn_detector_area_resol_mean 5.81
_diffrn_measured_fraction_theta_full 0.999
_diffrn_measured_fraction_theta_max 0.999
_diffrn_measurement_device_type 'STOE STADIVARI'
_diffrn_measurement_method 'rotation method, \w scans'
_diffrn_radiation_type MoK\a
_diffrn_radiation_wavelength 0.71073
_diffrn_reflns_av_R_equivalents 0.1111
_diffrn_reflns_av_unetI/netI 0.0999
_diffrn_reflns_Laue_measured_fraction_full 0.999
_diffrn_reflns_Laue_measured_fraction_max 0.999
_diffrn_reflns_limit_h_max 28
_diffrn_reflns_limit_h_min -28
_diffrn_reflns_limit_k_max 18
_diffrn_reflns_limit_k_min -19
_diffrn_reflns_limit_l_max 25
_diffrn_reflns_limit_l_min -25
_diffrn_reflns_number 35449
_diffrn_reflns_point_group_measured_fraction_full 0.999
_diffrn_reflns_point_group_measured_fraction_max 0.999
_diffrn_reflns_theta_full 25.024
_diffrn_reflns_theta_max 25.024
_diffrn_reflns_theta_min 2.114
_diffrn_source 'Genix Mo'
_exptl_absorpt_coefficient_mu 0.797
_exptl_absorpt_correction_T_max 0.8726
_exptl_absorpt_correction_T_min 0.6229
_exptl_absorpt_correction_type integration
_exptl_absorpt_process_details
;
STOE X-Red32, absorption correction by Gaussian 
integration.
Afterwards scaling of reflection intensities was 
performed within STOE LANA.
;
_exptl_crystal_colour colorless
_exptl_crystal_density_diffrn 1.237
_exptl_crystal_density_meas ?
_exptl_crystal_description plate
_exptl_crystal_F_000 2772
_exptl_crystal_size_max 0.320
_exptl_crystal_size_mid 0.110
_exptl_crystal_size_min 0.050
_refine_diff_density_max 1.084
_refine_diff_density_min -1.442
_refine_diff_density_rms 0.122
_refine_ls_extinction_method none
_refine_ls_goodness_of_fit_ref 1.035
_refine_ls_hydrogen_treatment constr
_refine_ls_matrix_type full
_refine_ls_number_parameters 450
_refine_ls_number_reflns 6166
_refine_ls_number_restraints 36
_refine_ls_restrained_S_all 1.032
_refine_ls_R_factor_all 0.1083
_refine_ls_R_factor_gt 0.0697
_refine_ls_shift/su_max 0.001
_refine_ls_shift/su_mean 0.000
_refine_ls_structure_factor_coef Fsqd
_refine_ls_weighting_details 'w=1/[\s^2^(Fo^2^)+(0.0699P)^2^+80.3664P] where P=(Fo^2^+2Fc^2^)/3'
_refine_ls_weighting_scheme calc
_refine_ls_wR_factor_gt 0.1722
_refine_ls_wR_factor_ref 0.1848
_reflns_Friedel_coverage 0.000
_reflns_number_gt 4033
_reflns_number_total 6166
_reflns_threshold_expression 'I > 2\s(I)'
_cod_data_source_file d3dt03828a2.cif
_cod_data_source_block nd_a
_cod_depositor_comments
;
The following automatic conversions were performed:

data item '_exptl_crystal_density_meas' value 'not measured' was
changed to '?' -- the value is perceived as not measured.

Automatic conversion script
Id: cif_fix_values 8170 2020-07-09 18:12:32Z antanas 

 Adding full bibliography for 7715231--7715236.cif.
;
_cod_original_sg_symbol_H-M 'C 2/c'
_cod_database_code 7715234
_shelx_shelxl_version_number 2018/3
_shelx_space_group_comment
;
The symmetry employed for this shelxl refinement is uniquely defined
by the following loop, which should always be used as a source of
symmetry information in preference to the above space-group names.
They are only intended as comments.
;
_shelx_estimated_absorpt_t_min 0.784
_shelx_estimated_absorpt_t_max 0.961

loop_
_space_group_symop_operation_xyz
'x, y, z'
'-x, y, -z+1/2'
'x+1/2, y+1/2, z'
'-x+1/2, y+1/2, -z+1/2'
'-x, -y, -z'
'x, -y, z-1/2'
'-x+1/2, -y+1/2, -z'
'x+1/2, -y+1/2, z-1/2'

loop_
_atom_site_label
_atom_site_type_symbol
_atom_site_fract_x
_atom_site_fract_y
_atom_site_fract_z
_atom_site_U_iso_or_equiv
_atom_site_adp_type
_atom_site_occupancy
_atom_site_site_symmetry_order
_atom_site_calc_flag
_atom_site_refinement_flags_posn
_atom_site_refinement_flags_adp
_atom_site_refinement_flags_occupancy
_atom_site_disorder_assembly
_atom_site_disorder_group
Nd1 Nd 1.000000 0.75033(4) 1.250000 0.02402(18) Uani 1 2 d S T P . .
O1 O 0.9433(2) 0.8456(3) 1.1634(3) 0.0277(12) Uani 1 1 d . . . . .
O2 O 1.0825(2) 0.8129(3) 1.2130(3) 0.0254(12) Uani 1 1 d . . . . .
O1A O 1.0040(3) 0.6655(3) 1.3497(3) 0.0363(14) Uani 1 1 d . . . . .
O2A O 1.1050(3) 0.6754(3) 1.3162(3) 0.0293(12) Uani 1 1 d . . . . .
C1A C 1.0334(5) 0.6405(6) 1.4710(5) 0.053(3) Uani 1 1 d . . . . .
H1AA H 1.073159 0.634027 1.518885 0.079 Uiso 1 1 calc R U . . .
H1AB H 1.008151 0.687419 1.472879 0.079 Uiso 1 1 calc R U . . .
H1AC H 1.007308 0.589871 1.458951 0.079 Uiso 1 1 calc R U . . .
C2A C 1.0514(4) 0.6562(5) 1.4133(5) 0.035(2) Uani 1 1 d . . . . .
C3A C 1.1171(4) 0.6566(5) 1.4338(4) 0.0308(19) Uani 1 1 d . . . . .
H3A H 1.148391 0.650220 1.484428 0.037 Uiso 1 1 calc R U . . .
C4A C 1.1398(4) 0.6658(4) 1.3851(5) 0.0325(19) Uani 1 1 d . . . . .
C5A C 1.2129(4) 0.6633(5) 1.4161(5) 0.040(2) Uani 1 1 d . . . . .
H5AA H 1.235023 0.655697 1.469453 0.059 Uiso 1 1 calc R U . . .
H5AB H 1.223662 0.617027 1.393937 0.059 Uiso 1 1 calc R U . . .
H5AC H 1.227160 0.715366 1.404816 0.059 Uiso 1 1 calc R U . . .
C2M C 1.1254(4) 0.7637(5) 1.1979(5) 0.037(2) Uani 1 1 d . . . . .
H2MA H 1.117123 0.704732 1.200873 0.056 Uiso 1 1 calc R U . . .
H2MB H 1.117348 0.776443 1.148564 0.056 Uiso 1 1 calc R U . . .
H2MC H 1.170826 0.776475 1.234226 0.056 Uiso 1 1 calc R U . . .
C101 C 0.9092(4) 0.9006(5) 1.1143(4) 0.0298(18) Uani 1 1 d . . . . .
C102 C 0.8500(4) 0.9306(4) 1.1045(4) 0.0258(17) Uani 1 1 d . . . . .
C103 C 0.8163(4) 0.9928(4) 1.0531(4) 0.0267(18) Uani 1 1 d . . . . .
H10A H 0.776724 1.013034 1.048121 0.032 Uiso 1 1 calc R U . . .
C104 C 0.8387(4) 1.0263(4) 1.0085(4) 0.0309(19) Uani 1 1 d . . . . .
C105 C 0.8969(4) 0.9943(4) 1.0182(4) 0.0281(18) Uani 1 1 d . . . . .
H10B H 0.913449 1.015763 0.988867 0.034 Uiso 1 1 calc R U . . .
C106 C 0.9321(4) 0.9323(4) 1.0691(4) 0.0248(17) Uani 1 1 d . . . . .
C107 C 0.8021(5) 1.0976(5) 0.9555(5) 0.046(2) Uani 1 1 d . . . . .
C108 C 0.7951(7) 1.0764(9) 0.8764(8) 0.031(4) Uani 0.528(14) 1 d . . P A 1
H10C H 0.837467 1.058766 0.883743 0.047 Uiso 0.528(14) 1 calc R U P A 1
H10D H 0.763301 1.031849 0.852526 0.047 Uiso 0.528(14) 1 calc R U P A 1
H10E H 0.780492 1.125934 0.845251 0.047 Uiso 0.528(14) 1 calc R U P A 1
C109 C 0.7453(8) 1.1219(11) 0.9476(10) 0.037(5) Uani 0.528(14) 1 d . . P A 1
H10F H 0.727735 1.167606 0.912278 0.056 Uiso 0.528(14) 1 calc R U P A 1
H10G H 0.714571 1.075440 0.929625 0.056 Uiso 0.528(14) 1 calc R U P A 1
H10H H 0.751836 1.140478 0.995159 0.056 Uiso 0.528(14) 1 calc R U P A 1
C110 C 0.8575(10) 1.1717(9) 0.9828(12) 0.055(6) Uani 0.528(14) 1 d . . P A 1
H11C H 0.897708 1.149324 0.987362 0.082 Uiso 0.528(14) 1 calc R U P A 1
H11D H 0.841256 1.216744 0.946689 0.082 Uiso 0.528(14) 1 calc R U P A 1
H11E H 0.866435 1.193048 1.030557 0.082 Uiso 0.528(14) 1 calc R U P A 1
C111 C 0.8284(9) 1.1366(12) 0.9222(12) 0.043(6) Uani 0.472(14) 1 d . . P A 2
H11F H 0.798743 1.180088 0.890538 0.064 Uiso 0.472(14) 1 calc R U P A 2
H11G H 0.869734 1.161640 0.958885 0.064 Uiso 0.472(14) 1 calc R U P A 2
H11H H 0.836434 1.097260 0.892179 0.064 Uiso 0.472(14) 1 calc R U P A 2
C112 C 0.7306(9) 1.0634(10) 0.8986(9) 0.036(5) Uani 0.472(14) 1 d . . P A 2
H11I H 0.712697 1.034837 0.925537 0.053 Uiso 0.472(14) 1 calc R U P A 2
H11J H 0.702181 1.109941 0.871059 0.053 Uiso 0.472(14) 1 calc R U P A 2
H11K H 0.733172 1.024740 0.864297 0.053 Uiso 0.472(14) 1 calc R U P A 2
C113 C 0.7816(10) 1.1646(11) 1.0005(13) 0.043(6) Uani 0.472(14) 1 d . . P A 2
H11L H 0.762032 1.134623 1.025116 0.064 Uiso 0.472(14) 1 calc R U P A 2
H11M H 0.820549 1.194014 1.037265 0.064 Uiso 0.472(14) 1 calc R U P A 2
H11N H 0.750099 1.204497 0.965728 0.064 Uiso 0.472(14) 1 calc R U P A 2
C201 C 1.0923(4) 0.8983(4) 1.2095(4) 0.0272(17) Uani 1 1 d . . . . .
C202 C 1.0535(3) 0.9407(4) 1.1436(4) 0.0250(17) Uani 1 1 d . . . . .
C203 C 1.0682(4) 1.0243(5) 1.1409(4) 0.0279(18) Uani 1 1 d . . . . .
H20A H 1.043066 1.053733 1.096225 0.033 Uiso 1 1 calc R U . . .
C204 C 1.1172(4) 1.0657(5) 1.2000(5) 0.0292(19) Uani 1 1 d . . . . .
C205 C 1.1518(4) 1.0217(5) 1.2654(4) 0.0267(17) Uani 1 1 d . . . . .
H20B H 1.185195 1.049448 1.307292 0.032 Uiso 1 1 calc R U . . .
C206 C 1.1397(3) 0.9389(4) 1.2721(4) 0.0230(16) Uani 1 1 d . . . . .
C207 C 1.1348(4) 1.1570(5) 1.1954(5) 0.038(2) Uani 1 1 d . . . . .
C208 C 1.0856(9) 1.2032(11) 1.1305(10) 0.038(5) Uani 0.506(15) 1 d . U P B 1
H20C H 1.042733 1.196514 1.126014 0.057 Uiso 0.506(15) 1 calc R U P B 1
H20D H 1.097161 1.262067 1.136159 0.057 Uiso 0.506(15) 1 calc R U P B 1
H20E H 1.084144 1.181628 1.086226 0.057 Uiso 0.506(15) 1 calc R U P B 1
C209 C 1.2012(9) 1.1637(11) 1.2065(10) 0.042(5) Uani 0.506(15) 1 d . U P B 1
H20F H 1.231601 1.132011 1.250128 0.063 Uiso 0.506(15) 1 calc R U P B 1
H20G H 1.201491 1.141559 1.163332 0.063 Uiso 0.506(15) 1 calc R U P B 1
H20H H 1.214509 1.221997 1.213265 0.063 Uiso 0.506(15) 1 calc R U P B 1
C210 C 1.1398(9) 1.2092(11) 1.2660(10) 0.044(5) Uani 0.506(15) 1 d . U P B 1
H21C H 1.097505 1.208185 1.263386 0.066 Uiso 0.506(15) 1 calc R U P B 1
H21D H 1.172739 1.183445 1.312030 0.066 Uiso 0.506(15) 1 calc R U P B 1
H21E H 1.152250 1.266626 1.264220 0.066 Uiso 0.506(15) 1 calc R U P B 1
C211 C 1.0690(9) 1.2043(11) 1.1479(10) 0.032(4) Uani 0.494(15) 1 d . U P B 2
H21F H 1.041528 1.173148 1.102636 0.049 Uiso 0.494(15) 1 calc R U P B 2
H21G H 1.046389 1.209777 1.175822 0.049 Uiso 0.494(15) 1 calc R U P B 2
H21H H 1.077807 1.259410 1.135500 0.049 Uiso 0.494(15) 1 calc R U P B 2
C212 C 1.1670(9) 1.1526(11) 1.1425(10) 0.040(5) Uani 0.494(15) 1 d . U P B 2
H21I H 1.136251 1.126048 1.095834 0.060 Uiso 0.494(15) 1 calc R U P B 2
H21J H 1.176608 1.208773 1.133063 0.060 Uiso 0.494(15) 1 calc R U P B 2
H21K H 1.207377 1.120272 1.167016 0.060 Uiso 0.494(15) 1 calc R U P B 2
C213 C 1.1771(9) 1.1935(10) 1.2594(9) 0.036(5) Uani 0.494(15) 1 d . U P B 2
H21L H 1.184745 1.250710 1.250196 0.054 Uiso 0.494(15) 1 calc R U P B 2
H21M H 1.159022 1.193303 1.292192 0.054 Uiso 0.494(15) 1 calc R U P B 2
H21N H 1.218356 1.162954 1.282508 0.054 Uiso 0.494(15) 1 calc R U P B 2
C1C2 C 0.9959(4) 0.9013(5) 1.0788(4) 0.0284(18) Uani 1 1 d . . . . .
H1CA H 0.998278 0.840437 1.085497 0.034 Uiso 1 1 calc R U . . .
H1CB H 0.997610 0.913434 1.033697 0.034 Uiso 1 1 calc R U . . .
C2C1 C 1.1749(4) 0.8966(4) 1.3465(4) 0.0256(17) Uani 1 1 d . . . . .
H2C1 H 1.222358 0.906488 1.369851 0.031 Uiso 1 1 calc R U . . .
H2C2 H 1.167266 0.836084 1.340190 0.031 Uiso 1 1 calc R U . . .
N1 N 0.500000 1.0644(6) 0.750000 0.059(4) Uani 1 2 d S T P . .
C11N C 0.5476(5) 1.0067(5) 0.7425(7) 0.068(4) Uani 1 1 d . . . . .
H11A H 0.572303 0.974667 0.788633 0.082 Uiso 1 1 calc R U . . .
H11B H 0.522237 0.966701 0.702435 0.082 Uiso 1 1 calc R U . . .
C12N C 0.5957(5) 1.0508(6) 0.7267(7) 0.061(3) Uani 1 1 d . . . . .
H12A H 0.625973 1.084566 0.769778 0.073 Uiso 1 1 calc R U . . .
H12B H 0.571909 1.088496 0.684220 0.073 Uiso 1 1 calc R U . . .
C13N C 0.6341(5) 0.9882(6) 0.7099(6) 0.049(3) Uani 1 1 d . . . . .
H13A H 0.603551 0.951365 0.669652 0.059 Uiso 1 1 calc R U . . .
H13B H 0.660608 0.953564 0.753901 0.059 Uiso 1 1 calc R U . . .
C14N C 0.6788(4) 1.0308(6) 0.6875(5) 0.052(3) Uani 1 1 d . . . . .
H14A H 0.702853 0.988895 0.677084 0.079 Uiso 1 1 calc R U . . .
H14B H 0.652610 1.064384 0.643463 0.079 Uiso 1 1 calc R U . . .
H14C H 0.709620 1.066581 0.727643 0.079 Uiso 1 1 calc R U . . .
C21N C 0.5357(5) 1.1201(5) 0.8172(6) 0.053(3) Uani 1 1 d . . . . .
H21A H 0.570485 1.150116 0.813978 0.064 Uiso 1 1 calc R U . . .
H21B H 0.504634 1.161926 0.815868 0.064 Uiso 1 1 calc R U . . .
C22N C 0.5660(5) 1.0752(6) 0.8906(7) 0.067(4) Uani 1 1 d . . . . .
H22A H 0.532294 1.043372 0.894505 0.081 Uiso 1 1 calc R U . . .
H22B H 0.599805 1.036086 0.894830 0.081 Uiso 1 1 calc R U . . .
C23N C 0.5959(5) 1.1385(7) 0.9509(7) 0.066(3) Uani 1 1 d . . . . .
H23A H 0.561490 1.176391 0.946753 0.080 Uiso 1 1 calc R U . . .
H23B H 0.627897 1.171805 0.944855 0.080 Uiso 1 1 calc R U . . .
C24N C 0.6301(6) 1.0984(8) 1.0274(7) 0.085(4) Uani 1 1 d . . . . .
H24A H 0.648897 1.141754 1.065034 0.128 Uiso 1 1 calc R U . . .
H24B H 0.598422 1.066290 1.033952 0.128 Uiso 1 1 calc R U . . .
H24C H 0.664810 1.061705 1.032055 0.128 Uiso 1 1 calc R U . . .
N1S N 0.5512(7) 0.3212(10) 0.8204(9) 0.049(4) Uani 0.5 1 d . . P . .
C1S C 0.5270(8) 0.3815(10) 0.7866(10) 0.034(4) Uani 0.5 1 d . . P . .
C2S C 0.500000 0.4560(7) 0.750000 0.040(3) Uani 1 2 d S T P . .

loop_
_atom_site_aniso_label
_atom_site_aniso_U_11
_atom_site_aniso_U_22
_atom_site_aniso_U_33
_atom_site_aniso_U_23
_atom_site_aniso_U_13
_atom_site_aniso_U_12
Nd1 0.0247(3) 0.0212(3) 0.0275(3) 0.000 0.0141(2) 0.000
O1 0.028(3) 0.029(3) 0.030(3) 0.013(2) 0.017(3) 0.005(2)
O2 0.023(3) 0.028(3) 0.027(3) 0.003(2) 0.014(2) 0.002(2)
O1A 0.033(3) 0.044(3) 0.032(3) 0.019(3) 0.016(3) 0.000(3)
O2A 0.032(3) 0.029(3) 0.025(3) 0.004(2) 0.013(3) 0.008(2)
C1A 0.050(6) 0.068(6) 0.046(6) 0.024(5) 0.030(5) 0.021(5)
C2A 0.041(5) 0.033(4) 0.037(5) 0.007(4) 0.023(5) 0.003(4)
C3A 0.028(5) 0.034(4) 0.025(4) 0.004(4) 0.010(4) -0.002(4)
C4A 0.039(5) 0.020(4) 0.042(5) -0.008(4) 0.023(4) -0.006(4)
C5A 0.030(5) 0.044(5) 0.045(5) 0.007(4) 0.019(4) 0.003(4)
C2M 0.034(4) 0.041(5) 0.043(5) 0.008(4) 0.024(4) 0.012(4)
C101 0.023(4) 0.028(4) 0.035(5) -0.008(4) 0.013(4) -0.004(3)
C102 0.021(4) 0.023(4) 0.028(4) -0.006(3) 0.009(3) -0.005(3)
C103 0.016(4) 0.020(4) 0.034(5) -0.006(3) 0.005(3) 0.002(3)
C104 0.023(4) 0.023(4) 0.038(5) 0.002(4) 0.010(4) 0.001(3)
C105 0.026(4) 0.030(4) 0.028(4) -0.004(3) 0.013(4) -0.012(3)
C106 0.020(4) 0.024(4) 0.029(4) 0.009(3) 0.011(3) 0.000(3)
C107 0.046(6) 0.028(4) 0.041(6) 0.002(4) 0.005(5) 0.000(4)
C108 0.028(9) 0.039(9) 0.029(9) 0.005(7) 0.016(7) -0.006(7)
C109 0.032(10) 0.047(11) 0.037(11) 0.017(9) 0.020(9) 0.016(9)
C110 0.068(14) 0.013(8) 0.063(14) 0.001(8) 0.019(12) 0.003(8)
C111 0.028(11) 0.040(11) 0.070(16) 0.013(12) 0.032(12) 0.007(9)
C112 0.040(11) 0.032(10) 0.020(9) 0.007(8) 0.004(8) 0.010(8)
C113 0.043(12) 0.025(9) 0.072(16) 0.021(10) 0.037(12) 0.013(9)
C201 0.024(4) 0.026(4) 0.032(5) 0.002(3) 0.015(4) 0.001(3)
C202 0.017(4) 0.030(4) 0.028(4) 0.009(3) 0.012(3) -0.003(3)
C203 0.023(4) 0.035(4) 0.025(4) 0.014(4) 0.011(4) -0.001(4)
C204 0.019(4) 0.028(4) 0.045(5) 0.013(4) 0.019(4) 0.004(3)
C205 0.022(4) 0.030(4) 0.032(5) 0.002(4) 0.016(4) -0.002(3)
C206 0.020(4) 0.029(4) 0.026(4) 0.009(3) 0.016(3) 0.008(3)
C207 0.032(5) 0.033(4) 0.050(6) 0.008(4) 0.020(4) -0.003(4)
C208 0.038(5) 0.038(5) 0.038(5) 0.0001(10) 0.019(2) -0.0001(10)
C209 0.042(5) 0.042(5) 0.042(5) 0.0004(10) 0.021(3) -0.0002(10)
C210 0.044(5) 0.044(5) 0.044(5) -0.0001(10) 0.022(3) 0.0001(10)
C211 0.032(4) 0.032(4) 0.033(4) 0.0001(10) 0.016(2) 0.0000(10)
C212 0.040(5) 0.040(5) 0.040(5) 0.0000(10) 0.020(3) -0.0002(10)
C213 0.036(5) 0.036(5) 0.036(5) 0.0001(10) 0.018(3) -0.0004(10)
C1C2 0.026(4) 0.037(4) 0.021(4) 0.012(4) 0.011(4) -0.005(4)
C2C1 0.021(4) 0.030(4) 0.027(4) 0.004(3) 0.012(3) 0.000(3)
N1 0.070(9) 0.020(5) 0.132(12) 0.000 0.085(9) 0.000
C11N 0.081(8) 0.025(5) 0.145(11) 0.027(6) 0.092(9) 0.025(5)
C12N 0.055(7) 0.039(5) 0.118(10) 0.026(6) 0.066(7) 0.016(5)
C13N 0.039(5) 0.054(6) 0.064(7) 0.023(5) 0.032(5) 0.027(5)
C14N 0.031(5) 0.077(7) 0.046(6) -0.011(5) 0.018(5) -0.012(5)
C21N 0.035(6) 0.026(5) 0.109(9) 0.003(5) 0.044(6) -0.007(4)
C22N 0.057(7) 0.044(6) 0.135(11) 0.032(7) 0.073(8) 0.021(5)
C23N 0.043(6) 0.066(7) 0.100(10) 0.027(7) 0.044(7) 0.012(6)
C24N 0.067(8) 0.099(9) 0.117(11) 0.057(9) 0.067(8) 0.049(7)
N1S 0.033(9) 0.048(9) 0.059(11) 0.016(8) 0.019(8) 0.013(8)
C1S 0.031(10) 0.029(9) 0.046(11) -0.001(8) 0.023(8) -0.016(8)
C2S 0.029(7) 0.031(7) 0.061(9) 0.000 0.024(7) 0.000

loop_
_atom_type_symbol
_atom_type_description
_atom_type_scat_dispersion_real
_atom_type_scat_dispersion_imag
_atom_type_scat_source
C C 0.0033 0.0016 'International Tables Vol C Tables 4.2.6.8 and 6.1.1.4'
H H 0.0000 0.0000 'International Tables Vol C Tables 4.2.6.8 and 6.1.1.4'
N N 0.0061 0.0033 'International Tables Vol C Tables 4.2.6.8 and 6.1.1.4'
O O 0.0106 0.0060 'International Tables Vol C Tables 4.2.6.8 and 6.1.1.4'
Nd Nd -0.1943 3.0179 'International Tables Vol C Tables 4.2.6.8 and 6.1.1.4'

loop_
_geom_angle_atom_site_label_1
_geom_angle_atom_site_label_2
_geom_angle_atom_site_label_3
_geom_angle
_geom_angle_site_symmetry_1
_geom_angle_site_symmetry_3
_geom_angle_publ_flag
O1 Nd1 O1 93.4(3) . 2_757 ?
O1 Nd1 O1A 145.33(18) . . ?
O1 Nd1 O1A 86.48(19) 2_757 . ?
O1 Nd1 O1A 86.48(19) . 2_757 ?
O1 Nd1 O1A 145.33(19) 2_757 2_757 ?
O1A Nd1 O1A 112.6(3) . 2_757 ?
O1 Nd1 O2A 144.60(18) . . ?
O1 Nd1 O2A 81.68(18) 2_757 . ?
O1A Nd1 O2A 69.72(17) . . ?
O1A Nd1 O2A 78.71(18) 2_757 . ?
O1 Nd1 O2A 81.68(18) . 2_757 ?
O1 Nd1 O2A 144.59(18) 2_757 2_757 ?
O1A Nd1 O2A 78.71(18) . 2_757 ?
O1A Nd1 O2A 69.72(18) 2_757 2_757 ?
O2A Nd1 O2A 121.5(2) . 2_757 ?
O1 Nd1 O2 74.29(17) . . ?
O1 Nd1 O2 75.38(17) 2_757 . ?
O1A Nd1 O2 138.16(17) . . ?
O1A Nd1 O2 71.23(17) 2_757 . ?
O2A Nd1 O2 70.53(16) . . ?
O2A Nd1 O2 134.92(16) 2_757 . ?
O1 Nd1 O2 75.38(17) . 2_757 ?
O1 Nd1 O2 74.29(16) 2_757 2_757 ?
O1A Nd1 O2 71.23(17) . 2_757 ?
O1A Nd1 O2 138.16(17) 2_757 2_757 ?
O2A Nd1 O2 134.92(16) . 2_757 ?
O2A Nd1 O2 70.53(16) 2_757 2_757 ?
O2 Nd1 O2 135.2(2) . 2_757 ?
C101 O1 Nd1 177.9(5) . . ?
C201 O2 C2M 112.0(6) . . ?
C201 O2 Nd1 123.7(4) . . ?
C2M O2 Nd1 124.2(4) . . ?
C2A O1A Nd1 127.3(5) . . ?
C4A O2A Nd1 126.6(5) . . ?
O1A C2A C3A 126.3(8) . . ?
O1A C2A C1A 114.8(8) . . ?
C3A C2A C1A 118.8(8) . . ?
C4A C3A C2A 124.3(8) . . ?
O2A C4A C3A 126.0(8) . . ?
O2A C4A C5A 116.2(7) . . ?
C3A C4A C5A 117.8(8) . . ?
O1 C101 C102 122.3(7) . . ?
O1 C101 C106 119.3(7) . . ?
C102 C101 C106 118.4(7) . . ?
C103 C102 C101 120.3(7) . . ?
C103 C102 C2C1 121.1(7) . 2_757 ?
C101 C102 C2C1 118.5(7) . 2_757 ?
C102 C103 C104 122.3(7) . . ?
C105 C104 C103 116.3(7) . . ?
C105 C104 C107 122.9(8) . . ?
C103 C104 C107 120.7(7) . . ?
C104 C105 C106 123.1(7) . . ?
C105 C106 C101 119.5(7) . . ?
C105 C106 C1C2 120.9(7) . . ?
C101 C106 C1C2 119.5(6) . . ?
C111 C107 C104 120.1(11) . . ?
C109 C107 C104 118.6(10) . . ?
C111 C107 C112 112.0(13) . . ?
C104 C107 C112 106.6(8) . . ?
C109 C107 C108 111.1(11) . . ?
C104 C107 C108 108.4(8) . . ?
C109 C107 C110 114.2(12) . . ?
C104 C107 C110 103.3(9) . . ?
C108 C107 C110 99.2(11) . . ?
C111 C107 C113 110.4(12) . . ?
C104 C107 C113 107.1(9) . . ?
C112 C107 C113 98.3(12) . . ?
C206 C201 C202 121.6(7) . . ?
C206 C201 O2 119.2(6) . . ?
C202 C201 O2 119.2(7) . . ?
C201 C202 C203 117.3(7) . . ?
C201 C202 C1C2 122.6(6) . . ?
C203 C202 C1C2 120.1(7) . . ?
C204 C203 C202 123.1(7) . . ?
C203 C204 C205 117.2(7) . . ?
C203 C204 C207 122.6(7) . . ?
C205 C204 C207 120.2(7) . . ?
C206 C205 C204 122.8(7) . . ?
C205 C206 C201 117.9(7) . . ?
C205 C206 C2C1 120.2(7) . . ?
C201 C206 C2C1 121.8(6) . . ?
C209 C207 C208 113.2(12) . . ?
C213 C207 C204 116.3(10) . . ?
C209 C207 C204 111.1(9) . . ?
C208 C207 C204 115.1(10) . . ?
C213 C207 C211 115.4(12) . . ?
C204 C207 C211 106.8(9) . . ?
C213 C207 C212 109.3(11) . . ?
C204 C207 C212 103.5(8) . . ?
C211 C207 C212 104.2(11) . . ?
C209 C207 C210 103.5(11) . . ?
C208 C207 C210 103.9(11) . . ?
C204 C207 C210 109.1(9) . . ?
C202 C1C2 C106 112.0(7) . . ?
C206 C2C1 C102 109.7(6) . 2_757 ?
C21N N1 C21N 107.6(9) . 2_656 ?
C21N N1 C11N 111.1(6) . . ?
C21N N1 C11N 110.9(6) 2_656 . ?
C21N N1 C11N 110.9(6) . 2_656 ?
C21N N1 C11N 111.1(6) 2_656 2_656 ?
C11N N1 C11N 105.2(9) . 2_656 ?
C12N C11N N1 114.4(7) . . ?
C11N C12N C13N 110.2(8) . . ?
C12N C13N C14N 111.4(8) . . ?
C22N C21N N1 114.8(7) . . ?
C23N C22N C21N 108.4(8) . . ?
C22N C23N C24N 112.1(10) . . ?
N1S C1S C2S 176.7(18) . . ?
N1S C1S C1S 123.8(11) . 2_656 ?
C2S C1S C1S 59.4(7) . 2_656 ?
C1S C2S C1S 61.2(14) 2_656 . ?

loop_
_geom_bond_atom_site_label_1
_geom_bond_atom_site_label_2
_geom_bond_distance
_geom_bond_site_symmetry_2
_geom_bond_publ_flag
Nd1 O1 2.244(5) . ?
Nd1 O1 2.244(5) 2_757 ?
Nd1 O1A 2.469(5) . ?
Nd1 O1A 2.469(5) 2_757 ?
Nd1 O2A 2.475(5) . ?
Nd1 O2A 2.475(5) 2_757 ?
Nd1 O2 2.650(5) . ?
Nd1 O2 2.650(5) 2_757 ?
O1 C101 1.292(9) . ?
O2 C201 1.406(8) . ?
O2 C2M 1.448(8) . ?
O1A C2A 1.251(10) . ?
O2A C4A 1.267(9) . ?
C1A C2A 1.498(11) . ?
C2A C3A 1.397(11) . ?
C3A C4A 1.386(11) . ?
C4A C5A 1.518(11) . ?
C101 C102 1.402(10) . ?
C101 C106 1.411(11) . ?
C102 C103 1.396(10) . ?
C102 C2C1 1.528(10) 2_757 ?
C103 C104 1.401(11) . ?
C104 C105 1.392(11) . ?
C104 C107 1.532(11) . ?
C105 C106 1.397(10) . ?
C106 C1C2 1.510(10) . ?
C107 C111 1.314(19) . ?
C107 C109 1.333(17) . ?
C107 C112 1.606(19) . ?
C107 C108 1.627(17) . ?
C107 C110 1.654(19) . ?
C107 C113 1.67(2) . ?
C201 C206 1.394(10) . ?
C201 C202 1.398(10) . ?
C202 C203 1.403(10) . ?
C202 C1C2 1.504(10) . ?
C203 C204 1.375(11) . ?
C204 C205 1.393(10) . ?
C204 C207 1.549(10) . ?
C205 C206 1.389(10) . ?
C206 C2C1 1.517(10) . ?
C207 C213 1.345(18) . ?
C207 C209 1.479(18) . ?
C207 C208 1.478(19) . ?
C207 C211 1.567(19) . ?
C207 C212 1.642(18) . ?
C207 C210 1.659(19) . ?
N1 C21N 1.524(11) . ?
N1 C21N 1.524(11) 2_656 ?
N1 C11N 1.534(10) . ?
N1 C11N 1.534(10) 2_656 ?
C11N C12N 1.521(12) . ?
C12N C13N 1.519(12) . ?
C13N C14N 1.526(12) . ?
C21N C22N 1.522(14) . ?
C22N C23N 1.500(15) . ?
C23N C24N 1.536(14) . ?
N1S C1S 1.17(2) . ?
C1S C2S 1.398(19) . ?
C1S C1S 1.42(3) 2_656 ?
